data_4303057
loop_
_publ_author_name
'Minhye Jo'
'Joobeom Seo'
'Moo Lyong Seo'
'Kyu Seong Choi'
'Seong Keuck Cha'
'Leonard F. Lindoy'
'Shim Sung Lee'

_publ_section_title
;
Donor-Set-Induced Coordination Sphere and Oxidation-State Switching in the
Copper Complexes of O2S2X (X = S, O and NH) Macrocycles
;
_journal_name_full 'Inorganic Chemistry'
_journal_page_first 8186
_journal_page_last 8191
_journal_paper_doi 10.1021/ic901009r
_journal_volume 48
_journal_year 2009
_chemical_formula_sum 'C20 H26 Cl2 Cu O11 S3'
_chemical_formula_weight 673.03
_chemical_name_systematic
; 
 ? 
;
_space_group_IT_number 61
_symmetry_cell_setting orthorhombic
_symmetry_space_group_name_Hall '-P 2ac 2ab'
_symmetry_space_group_name_H-M 'P b c a'
_atom_sites_solution_hydrogens geom
_atom_sites_solution_primary direct
_atom_sites_solution_secondary difmap
_audit_creation_method SHELXTL
_cell_angle_alpha 90.00
_cell_angle_beta 90.00
_cell_angle_gamma 90.00
_cell_formula_units_Z 8
_cell_length_a 10.314(2)
_cell_length_b 15.819(3)
_cell_length_c 30.975(6)
_cell_measurement_reflns_used 3472
_cell_measurement_temperature 100(2)
_cell_measurement_theta_max 28.000
_cell_measurement_theta_min 2.93
_cell_volume 5053.8(17)
_computing_cell_refinement HKL2000
_computing_data_collection 'Bruker Proteum 300'
_computing_data_reduction HKL2000
_computing_molecular_graphics 'Bruker SHELXTL'
_computing_publication_material 'Bruker SHELXTL'
_computing_structure_refinement 'Bruker SHELXTL'
_computing_structure_solution 'Bruker SHELXTL'
_diffrn_ambient_temperature 100(2)
_diffrn_measured_fraction_theta_full 0.972
_diffrn_measured_fraction_theta_max 0.972
_diffrn_measurement_device_type 'CCD area detector'
_diffrn_measurement_method 'phi scans'
_diffrn_radiation_monochromator 'Pt coated Si double crystal'
_diffrn_radiation_source PAL
_diffrn_radiation_type synchrotron
_diffrn_radiation_wavelength 0.85000
_diffrn_reflns_av_R_equivalents 0.1036
_diffrn_reflns_av_sigmaI/netI 0.0915
_diffrn_reflns_limit_h_max 11
_diffrn_reflns_limit_h_min 0
_diffrn_reflns_limit_k_max 17
_diffrn_reflns_limit_k_min 0
_diffrn_reflns_limit_l_max 34
_diffrn_reflns_limit_l_min -34
_diffrn_reflns_number 6534
_diffrn_reflns_theta_full 28.00
_diffrn_reflns_theta_max 28.00
_diffrn_reflns_theta_min 2.93
_exptl_absorpt_coefficient_mu 1.383
_exptl_absorpt_correction_T_max 0.7695
_exptl_absorpt_correction_T_min 0.6818
_exptl_absorpt_correction_type none
_exptl_crystal_colour 'dark green'
_exptl_crystal_density_diffrn 1.769
_exptl_crystal_density_method 'not measured'
_exptl_crystal_description block
_exptl_crystal_F_000 2760
_exptl_crystal_size_max 0.30
_exptl_crystal_size_mid 0.20
_exptl_crystal_size_min 0.20
_refine_diff_density_max 0.664
_refine_diff_density_min -0.790
_refine_diff_density_rms 0.165
_refine_ls_extinction_method none
_refine_ls_goodness_of_fit_ref 1.108
_refine_ls_hydrogen_treatment constr
_refine_ls_matrix_type full
_refine_ls_number_parameters 329
_refine_ls_number_reflns 3472
_refine_ls_number_restraints 0
_refine_ls_restrained_S_all 1.108
_refine_ls_R_factor_all 0.0608
_refine_ls_R_factor_gt 0.0594
_refine_ls_shift/su_max 0.001
_refine_ls_shift/su_mean 0.000
_refine_ls_structure_factor_coef Fsqd
_refine_ls_weighting_details 'calc w=1/[\s^2^(Fo^2^)+(0.1058P)^2^+6.4614P] where P=(Fo^2^+2Fc^2^)/3'
_refine_ls_weighting_scheme calc
_refine_ls_wR_factor_gt 0.1664
_refine_ls_wR_factor_ref 0.1674
_reflns_number_gt 3380
_reflns_number_total 3472
_reflns_threshold_expression >2sigma(I)
_cod_data_source_file ic901009r_si_001_1.cif
_cod_data_source_block 1
_cod_depositor_comments
;
The following automatic conversions were performed:
'_symmetry_cell_setting' value 'Orthorhombic' changed to 'orthorhombic'
according to '/home/saulius/struct/CIF-dictionaries/cif_core.dic'
dictionary named 'cif_core.dic' version 2.4.1 from 2010-06-29.

Automatic conversion script
Id: cif_fix_enum 1527 2010-12-29 10:47:43Z saulius 
;
_cod_original_cell_volume 5053.8(18)
_cod_database_code 4303057

loop_
_symmetry_equiv_pos_as_xyz
'x, y, z'
'-x+1/2, -y, z+1/2'
'-x, y+1/2, -z+1/2'
'x+1/2, -y+1/2, -z'
'-x, -y, -z'
'x-1/2, y, -z-1/2'
'x, -y-1/2, z-1/2'
'-x-1/2, y-1/2, z'

loop_
_atom_site_label
_atom_site_type_symbol
_atom_site_fract_x
_atom_site_fract_y
_atom_site_fract_z
_atom_site_U_iso_or_equiv
_atom_site_adp_type
_atom_site_occupancy
_atom_site_symmetry_multiplicity
_atom_site_calc_flag
_atom_site_refinement_flags
_atom_site_disorder_assembly
_atom_site_disorder_group
Cu1 Cu 0.18708(5) 0.40365(3) 0.344870(15) 0.0163(3) Uani 1 1 d . . .
S1 S 0.28207(10) 0.30818(6) 0.29642(3) 0.0161(3) Uani 1 1 d . . .
S2 S 0.00480(9) 0.32319(7) 0.34677(3) 0.0164(3) Uiso 1 1 d . . .
S3 S 0.05097(10) 0.51963(6) 0.35442(3) 0.0162(3) Uani 1 1 d . . .
O1 O 0.1339(3) 0.40320(16) 0.44074(9) 0.0170(6) Uani 1 1 d . . .
O2 O 0.3430(3) 0.31363(17) 0.40315(8) 0.0170(6) Uani 1 1 d . . .
O1W O 0.3393(3) 0.4766(2) 0.35038(9) 0.0239(7) Uani 1 1 d . . .
H1W1 H 0.4010 0.4577 0.3332 0.029 Uiso 1 1 d R . .
H1W2 H 0.3655 0.4764 0.3776 0.029 Uiso 1 1 d R . .
C1 C 0.1970(4) 0.3332(3) 0.46166(12) 0.0159(9) Uani 1 1 d . . .
H1A H 0.1572 0.2804 0.4529 0.019 Uiso 1 1 calc R . .
H1B H 0.1897 0.3385 0.4928 0.019 Uiso 1 1 calc R . .
C2 C 0.3355(4) 0.3348(3) 0.44849(12) 0.0174(9) Uani 1 1 d . . .
H2A H 0.3716 0.3906 0.4534 0.021 Uiso 1 1 calc R . .
H2B H 0.3846 0.2943 0.4654 0.021 Uiso 1 1 calc R . .
C3 C 0.4632(4) 0.2871(3) 0.38891(13) 0.0159(8) Uani 1 1 d . . .
C4 C 0.5778(4) 0.3022(3) 0.41041(14) 0.0204(9) Uani 1 1 d . . .
H4A H 0.5775 0.3343 0.4355 0.025 Uiso 1 1 calc R . .
C5 C 0.6938(4) 0.2696(3) 0.39483(14) 0.0230(10) Uani 1 1 d . . .
H5A H 0.7709 0.2796 0.4095 0.028 Uiso 1 1 calc R . .
C6 C 0.6937(4) 0.2222(3) 0.35731(15) 0.0216(9) Uani 1 1 d . . .
H6A H 0.7708 0.1995 0.3470 0.026 Uiso 1 1 calc R . .
C7 C 0.5795(4) 0.2084(3) 0.33522(13) 0.0169(9) Uani 1 1 d . . .
H7A H 0.5810 0.1777 0.3096 0.020 Uiso 1 1 calc R . .
C8 C 0.4627(4) 0.2394(3) 0.35058(12) 0.0168(9) Uani 1 1 d . . .
C9 C 0.3375(4) 0.2186(3) 0.32846(12) 0.0163(9) Uani 1 1 d . . .
H9A H 0.2724 0.2044 0.3499 0.020 Uiso 1 1 calc R . .
H9B H 0.3497 0.1699 0.3099 0.020 Uiso 1 1 calc R . .
C10 C 0.1343(4) 0.2633(3) 0.27380(12) 0.0199(9) Uani 1 1 d . . .
H10A H 0.0964 0.3039 0.2540 0.024 Uiso 1 1 calc R . .
H10B H 0.1565 0.2132 0.2574 0.024 Uiso 1 1 calc R . .
C11 C 0.0348(4) 0.2401(3) 0.30746(14) 0.0206(9) Uani 1 1 d . . .
H11A H 0.0638 0.1898 0.3225 0.025 Uiso 1 1 calc R . .
H11B H -0.0461 0.2264 0.2931 0.025 Uiso 1 1 calc R . .
C12 C -0.0985(4) 0.3953(2) 0.31651(13) 0.0179(9) Uani 1 1 d . . .
H12A H -0.0616 0.4059 0.2882 0.021 Uiso 1 1 calc R . .
H12B H -0.1839 0.3708 0.3127 0.021 Uiso 1 1 calc R . .
C13 C -0.1087(4) 0.4775(3) 0.34166(13) 0.0188(9) Uani 1 1 d . . .
H13A H -0.1562 0.4677 0.3682 0.023 Uiso 1 1 calc R . .
H13B H -0.1565 0.5187 0.3247 0.023 Uiso 1 1 calc R . .
C14 C 0.0361(4) 0.5531(2) 0.41130(13) 0.0175(9) Uani 1 1 d . . .
H14A H 0.1223 0.5575 0.4236 0.021 Uiso 1 1 calc R . .
H14B H -0.0025 0.6090 0.4121 0.021 Uiso 1 1 calc R . .
C15 C -0.0428(4) 0.4956(2) 0.43888(12) 0.0150(8) Uani 1 1 d . . .
C16 C -0.1696(4) 0.5164(3) 0.44995(13) 0.0195(9) Uani 1 1 d . . .
H16A H -0.2056 0.5665 0.4397 0.023 Uiso 1 1 calc R . .
C17 C -0.2437(4) 0.4632(3) 0.47618(13) 0.0222(9) Uani 1 1 d . . .
H17A H -0.3279 0.4780 0.4838 0.027 Uiso 1 1 calc R . .
C18 C -0.1901(4) 0.3882(3) 0.49059(14) 0.0217(10) Uani 1 1 d . . .
H18A H -0.2386 0.3526 0.5082 0.026 Uiso 1 1 calc R . .
C19 C -0.0648(4) 0.3655(3) 0.47910(12) 0.0185(9) Uani 1 1 d . . .
H19A H -0.0303 0.3142 0.4883 0.022 Uiso 1 1 calc R . .
C20 C 0.0091(4) 0.4199(3) 0.45369(12) 0.0162(9) Uani 1 1 d . . .
Cl1 Cl 0.10086(9) 0.52506(6) 0.23217(3) 0.0183(3) Uani 1 1 d . . .
O3 O 0.1636(3) 0.4702(2) 0.26291(10) 0.0311(8) Uani 1 1 d . . .
O4 O -0.0183(3) 0.5578(2) 0.24974(11) 0.0308(7) Uani 1 1 d . . .
O5 O 0.1856(3) 0.5938(2) 0.22205(12) 0.0316(8) Uani 1 1 d . . .
O6 O 0.0738(4) 0.4760(3) 0.19433(12) 0.0452(10) Uani 1 1 d . . .
Cl2 Cl 0.52850(10) 0.38890(7) 0.57556(3) 0.0200(3) Uani 1 1 d . . .
O7 O 0.4240(4) 0.3774(3) 0.60441(14) 0.0596(12) Uani 1 1 d . . .
O8 O 0.5595(4) 0.4774(2) 0.57293(11) 0.0420(10) Uani 1 1 d . . .
O9 O 0.6400(3) 0.3441(2) 0.59201(11) 0.0423(9) Uani 1 1 d . . .
O10 O 0.4959(4) 0.3602(2) 0.53327(12) 0.0451(10) Uani 1 1 d . . .

loop_
_atom_site_aniso_label
_atom_site_aniso_U_11
_atom_site_aniso_U_22
_atom_site_aniso_U_33
_atom_site_aniso_U_23
_atom_site_aniso_U_13
_atom_site_aniso_U_12
Cu1 0.0157(4) 0.0158(4) 0.0175(4) -0.00267(17) -0.00005(18) -0.00197(19)
S1 0.0175(5) 0.0178(6) 0.0130(5) 0.0013(4) -0.0003(4) 0.0010(4)
S3 0.0197(6) 0.0137(6) 0.0151(5) 0.0007(4) 0.0004(4) -0.0003(4)
O1 0.0147(14) 0.0167(16) 0.0195(15) 0.0030(11) 0.0020(12) 0.0034(11)
O2 0.0167(14) 0.0230(16) 0.0114(13) -0.0026(11) -0.0017(11) 0.0058(11)
O1W 0.0218(15) 0.0300(19) 0.0197(16) -0.0052(12) 0.0008(12) -0.0070(13)
C1 0.020(2) 0.016(2) 0.0119(19) 0.0028(16) -0.0002(15) 0.0014(16)
C2 0.022(2) 0.018(2) 0.0118(19) -0.0004(16) -0.0013(16) 0.0018(17)
C3 0.014(2) 0.013(2) 0.021(2) 0.0044(15) 0.0010(16) 0.0012(16)
C4 0.022(2) 0.019(2) 0.020(2) -0.0042(17) -0.0021(18) -0.0014(17)
C5 0.017(2) 0.031(3) 0.021(2) -0.0011(18) 0.0004(17) -0.0035(17)
C6 0.018(2) 0.021(2) 0.025(2) 0.0032(19) 0.0070(17) -0.0004(17)
C7 0.018(2) 0.016(2) 0.0169(19) 0.0026(16) 0.0043(16) 0.0012(17)
C8 0.020(2) 0.014(2) 0.016(2) 0.0058(15) -0.0011(16) -0.0020(17)
C9 0.020(2) 0.014(2) 0.015(2) 0.0018(15) -0.0012(16) 0.0021(16)
C10 0.023(2) 0.021(2) 0.016(2) -0.0046(16) -0.0059(17) -0.0019(18)
C11 0.021(2) 0.015(2) 0.026(2) -0.0085(16) -0.0034(17) -0.0015(17)
C12 0.018(2) 0.019(2) 0.017(2) -0.0013(16) -0.0017(17) -0.0029(16)
C13 0.018(2) 0.018(2) 0.021(2) -0.0013(15) -0.0043(16) -0.0005(17)
C14 0.023(2) 0.010(2) 0.019(2) -0.0021(16) 0.0009(16) 0.0001(16)
C15 0.022(2) 0.010(2) 0.013(2) -0.0041(15) -0.0011(16) -0.0014(16)
C16 0.025(2) 0.015(2) 0.018(2) -0.0019(16) -0.0026(17) 0.0049(17)
C17 0.019(2) 0.029(2) 0.019(2) -0.0053(17) 0.0003(18) 0.0001(18)
C18 0.023(2) 0.025(2) 0.017(2) -0.0021(17) 0.0028(17) -0.0042(17)
C19 0.025(2) 0.015(2) 0.0150(19) 0.0022(15) -0.0010(17) 0.0020(17)
C20 0.018(2) 0.018(2) 0.013(2) -0.0044(15) 0.0006(15) 0.0000(17)
Cl1 0.0185(6) 0.0198(6) 0.0166(5) 0.0021(4) 0.0016(4) 0.0019(4)
O3 0.0355(18) 0.0311(19) 0.0267(17) 0.0132(13) 0.0049(14) 0.0090(14)
O4 0.0246(16) 0.0358(19) 0.0320(17) 0.0064(15) 0.0089(13) 0.0091(15)
O5 0.0241(18) 0.024(2) 0.047(2) 0.0114(14) 0.0060(14) -0.0029(13)
O6 0.0338(19) 0.061(3) 0.041(2) -0.0236(18) -0.0101(16) 0.0064(17)
Cl2 0.0205(6) 0.0185(6) 0.0208(6) 0.0009(4) -0.0031(4) -0.0012(4)
O7 0.041(2) 0.087(3) 0.051(2) 0.024(2) 0.0192(19) -0.005(2)
O8 0.069(3) 0.025(2) 0.0317(19) 0.0039(13) -0.0158(18) -0.0136(17)
O9 0.042(2) 0.049(2) 0.0358(19) -0.0083(16) -0.0148(17) 0.0219(18)
O10 0.063(2) 0.037(2) 0.0351(19) -0.0130(16) -0.0293(18) 0.0019(18)

loop_
_atom_type_symbol
_atom_type_description
_atom_type_scat_dispersion_real
_atom_type_scat_dispersion_imag
_atom_type_scat_source
C C 0.0033 0.0016 'International Tables Vol C Tables 4.2.6.8 and 6.1.1.4'
H H 0.0000 0.0000 'International Tables Vol C Tables 4.2.6.8 and 6.1.1.4'
O O 0.0106 0.0060 'International Tables Vol C Tables 4.2.6.8 and 6.1.1.4'
S S 0.1246 0.1234 'International Tables Vol C Tables 4.2.6.8 and 6.1.1.4'
Cl Cl 0.1484 0.1585 'International Tables Vol C Tables 4.2.6.8 and 6.1.1.4'
Cu Cu 0.3201 1.2651 'International Tables Vol C Tables 4.2.6.8 and 6.1.1.4'

loop_
_geom_angle_atom_site_label_1
_geom_angle_atom_site_label_2
_geom_angle_atom_site_label_3
_geom_angle
_geom_angle_site_symmetry_1
_geom_angle_site_symmetry_3
_geom_angle_publ_flag
O1W Cu1 S2 173.14(9) . . ?
O1W Cu1 S3 90.45(10) . . ?
S2 Cu1 S3 86.52(4) . . ?
O1W Cu1 S1 95.77(9) . . ?
S2 Cu1 S1 90.08(4) . . ?
S3 Cu1 S1 147.23(4) . . ?
C10 S1 C9 99.75(19) . . ?
C10 S1 Cu1 98.49(13) . . ?
C9 S1 Cu1 106.47(13) . . ?
C11 S2 C12 101.99(19) . . ?
C11 S2 Cu1 104.29(13) . . ?
C12 S2 Cu1 96.89(14) . . ?
C13 S3 C14 103.71(19) . . ?
C13 S3 Cu1 103.28(14) . . ?
C14 S3 Cu1 113.41(13) . . ?
C20 O1 C1 116.1(3) . . ?
C3 O2 C2 115.4(3) . . ?
O1 C1 C2 107.3(3) . . ?
O2 C2 C1 108.3(3) . . ?
C4 C3 O2 124.3(4) . . ?
C4 C3 C8 120.3(4) . . ?
O2 C3 C8 115.4(3) . . ?
C3 C4 C5 120.4(4) . . ?
C6 C5 C4 119.5(4) . . ?
C7 C6 C5 120.2(4) . . ?
C6 C7 C8 121.1(4) . . ?
C7 C8 C3 118.5(4) . . ?
C7 C8 C9 120.9(4) . . ?
C3 C8 C9 120.5(4) . . ?
C8 C9 S1 110.4(3) . . ?
C11 C10 S1 113.5(3) . . ?
C10 C11 S2 113.7(3) . . ?
C13 C12 S2 108.2(3) . . ?
C12 C13 S3 111.2(3) . . ?
C15 C14 S3 114.7(3) . . ?
C20 C15 C16 119.0(4) . . ?
C20 C15 C14 120.3(3) . . ?
C16 C15 C14 120.7(4) . . ?
C15 C16 C17 121.0(4) . . ?
C18 C17 C16 119.1(4) . . ?
C17 C18 C19 120.8(4) . . ?
C18 C19 C20 119.6(4) . . ?
O1 C20 C15 115.5(4) . . ?
O1 C20 C19 124.0(4) . . ?
C15 C20 C19 120.5(4) . . ?
O5 Cl1 O6 110.6(2) . . ?
O5 Cl1 O4 109.31(19) . . ?
O6 Cl1 O4 109.7(2) . . ?
O5 Cl1 O3 109.2(2) . . ?
O6 Cl1 O3 107.5(2) . . ?
O4 Cl1 O3 110.47(19) . . ?
O7 Cl2 O10 111.1(3) . . ?
O7 Cl2 O8 109.3(3) . . ?
O10 Cl2 O8 108.1(2) . . ?
O7 Cl2 O9 108.7(2) . . ?
O10 Cl2 O9 110.9(2) . . ?
O8 Cl2 O9 108.7(2) . . ?

loop_
_geom_bond_atom_site_label_1
_geom_bond_atom_site_label_2
_geom_bond_distance
_geom_bond_site_symmetry_2
_geom_bond_publ_flag
Cu1 O1W 1.956(3) . ?
Cu1 S2 2.2711(12) . ?
Cu1 S3 2.3290(12) . ?
Cu1 S1 2.3438(11) . ?
S1 C10 1.821(4) . ?
S1 C9 1.822(4) . ?
S2 C11 1.818(4) . ?
S2 C12 1.821(4) . ?
S3 C13 1.820(4) . ?
S3 C14 1.846(4) . ?
O1 C20 1.373(5) . ?
O1 C1 1.439(5) . ?
O2 C3 1.381(5) . ?
O2 C2 1.446(5) . ?
C1 C2 1.485(6) . ?
C3 C4 1.378(6) . ?
C3 C8 1.406(6) . ?
C4 C5 1.389(6) . ?
C5 C6 1.383(7) . ?
C6 C7 1.379(6) . ?
C7 C8 1.386(6) . ?
C8 C9 1.498(6) . ?
C10 C11 1.509(6) . ?
C12 C13 1.520(6) . ?
C14 C15 1.490(6) . ?
C15 C20 1.390(6) . ?
C15 C16 1.392(6) . ?
C16 C17 1.397(6) . ?
C17 C18 1.382(6) . ?
C18 C19 1.388(6) . ?
C19 C20 1.393(6) . ?
Cl1 O5 1.430(3) . ?
Cl1 O6 1.433(4) . ?
Cl1 O4 1.441(3) . ?
Cl1 O3 1.442(3) . ?
Cl2 O7 1.412(4) . ?
Cl2 O10 1.426(3) . ?
Cl2 O8 1.439(3) . ?
Cl2 O9 1.444(3) . ?
